data_1535248
loop_
_publ_author_name
'Heying, B.'
'Rodewald, U.C.'
'Ochiai, A.'
'Poettgen, R.'
'Katoh, K.'
'Niide, Y.'

_publ_section_title
;
 Synthesis and Structure of YbCuGe and YbIrGe
;
_journal_name_full
;
Monatshefte fuer Chemie und verwandte Teile anderer Wissenschaften (109,1978-)
;
_journal_page_first 655
_journal_page_last 661
_journal_volume 136
_journal_year 2005
_chemical_formula_sum 'Cu Ge Yb'
_chemical_name_systematic 'Yb Cu Ge'
_space_group_IT_number 186
_symmetry_space_group_name_Hall 'P 6c -2c'
_symmetry_space_group_name_H-M 'P 63 m c'
_cell_angle_alpha 90
_cell_angle_beta 90
_cell_angle_gamma 120
_cell_formula_units_Z 2
_cell_length_a 4.2136
_cell_length_b 4.2136
_cell_length_c 7.039
_cell_volume 108.230
_citation_journal_id_ASTM MOCMB7
_cod_data_source_file Heying_MOCMB7_2005_1795.cif
_cod_data_source_block Cu1Ge1Yb1
_cod_original_cell_volume 108.2301
_cod_original_formula_sum 'Cu1 Ge1 Yb1'
_cod_database_code 1535248

loop_
_symmetry_equiv_pos_as_xyz
x,y,z
x-y,x,z+1/2
-y,x-y,z
-x,-y,z+1/2
-x+y,-x,z
y,-x+y,z+1/2
y,x,z+1/2
-x+y,y,z
-x,-x+y,z+1/2
-y,-x,z
x-y,-y,z+1/2
x,x-y,z

loop_
_atom_site_label
_atom_site_type_symbol
_atom_site_fract_x
_atom_site_fract_y
_atom_site_fract_z
_atom_site_occupancy
_atom_site_U_iso_or_equiv
Cu1 Cu 0.3333 0.6667 0.7119 1 0.0
Yb1 Yb 0 0 0 1 0.0
Ge1 Ge 0.3333 0.6667 0.2752 1 0.0
